data_1539607
loop_
_publ_author_name
'Asbrink, S.'
'Kihlborg, L.'

_publ_section_title
;
 A study of the crystal symmetry and structure of orthorhombic Mo4 O11 by
 least-squares techniques
;
_journal_name_full 'Acta Chemica Scandinavica (1-27,1973-42,1988)'
_journal_page_first 1571
_journal_page_last 1573
_journal_volume 18
_journal_year 1964
_chemical_formula_sum 'Mo4 O11'
_space_group_IT_number 33
_symmetry_space_group_name_Hall 'P 2c -2n'
_symmetry_space_group_name_H-M 'P n a 21'
_cell_angle_alpha 90
_cell_angle_beta 90
_cell_angle_gamma 90
_cell_formula_units_Z 4
_cell_length_a 24.49
_cell_length_b 6.752
_cell_length_c 5.457
_cell_volume 902.350
_citation_journal_id_ASTM ACSAA4
_cod_data_source_file Asbrink_ACSAA4_1964_334.cif
_cod_data_source_block Mo4O11
_cod_original_cell_volume 902.3502
_cod_database_code 1539607

loop_
_symmetry_equiv_pos_as_xyz
x,y,z
-x,-y,z+1/2
-x+1/2,y+1/2,z+1/2
x+1/2,-y+1/2,z

loop_
_atom_site_label
_atom_site_type_symbol
_atom_site_fract_x
_atom_site_fract_y
_atom_site_fract_z
_atom_site_occupancy
_atom_site_U_iso_or_equiv
Mo2 Mo 0.1469 0.1972 0.2581 1 0.0
O6 O 0.1247 0.3603 0.0298 1 0.0
O8 O 0.1872 0.0387 0.9644 1 0.0
O9 O 0.8064 0.0138 0.9501 1 0.0
O1 O 0.9979 0.0112 0.0234 1 0.0
O10 O 0.0309 0.3425 0.7433 1 0.0
O7 O 0.8712 0.6815 0.0315 1 0.0
O2 O 0.1645 0.6593 0.7621 1 0.0
O5 O 0.9326 0.3365 0.9859 1 0.0
O3 O 0.224 0.3203 0.2682 1 0.0
Mo3 Mo 0.0871 0.5214 0.7523 1 0.0
O11 O 0.0943 0.0179 0.2352 1 0.0
O4 O 0.0608 0.6849 0.9797 1 0.0
Mo4 Mo 0.0285 0.8412 0.2534 1 0.0
Mo1 Mo 0.2054 0.8721 0.7362 1 0.0
